data_2221530
loop_
_publ_author_name
'Yang, Yun-Xia'
'Li, Qi'
'Ng, Seik Weng'

_publ_section_title
;
 Tetra-<i>n</i>-propylammonium chloride monohydrate
;
_journal_coeditor_code TK2397
_journal_issue 4
_journal_name_full 'Acta Crystallographica Section E'
_journal_page_first o815
_journal_paper_doi 10.1107/S1600536809009532
_journal_volume 65
_journal_year 2009
_chemical_formula_iupac 'C12 H28 N +, Cl -, H2 O'
_chemical_formula_moiety 'C12 H28 N +, Cl -, H2 O'
_chemical_formula_sum 'C12 H30 Cl N O'
_chemical_formula_weight 239.82
_chemical_name_systematic
;
Tetra-<i>n</i>-propylammonium chloride monohydrate
;
_space_group_IT_number 14
_symmetry_cell_setting monoclinic
_symmetry_space_group_name_Hall '-P 2yn'
_symmetry_space_group_name_H-M 'P 1 21/n 1'
_atom_sites_solution_hydrogens geom
_atom_sites_solution_primary direct
_atom_sites_solution_secondary difmap
_audit_creation_method SHELXL-97
_cell_angle_alpha 90
_cell_angle_beta 97.8920(10)
_cell_angle_gamma 90
_cell_formula_units_Z 4
_cell_length_a 8.4228(2)
_cell_length_b 17.4383(4)
_cell_length_c 10.6885(2)
_cell_measurement_reflns_used 3424
_cell_measurement_temperature 295(2)
_cell_measurement_theta_max 27.8
_cell_measurement_theta_min 2.3
_cell_volume 1555.05(6)
_computing_cell_refinement 'SAINT (Bruker, 2008)'
_computing_data_collection 'APEX2 (Bruker, 2008)'
_computing_data_reduction 'SAINT (Bruker, 2008)'
_computing_molecular_graphics 'X-SEED (Barbour, 2001)'
_computing_publication_material 'publCIF (Westrip, 2009)'
_computing_structure_refinement 'SHELXL97 (Sheldrick, 2008)'
_computing_structure_solution 'SHELXS97 (Sheldrick, 2008)'
_diffrn_ambient_temperature 295(2)
_diffrn_measured_fraction_theta_full 0.998
_diffrn_measured_fraction_theta_max 0.998
_diffrn_measurement_device_type 'Bruker SMART APEXII'
_diffrn_measurement_method '\f and \w'
_diffrn_radiation_monochromator graphite
_diffrn_radiation_source 'fine-focus sealed tube'
_diffrn_radiation_type MoK\a
_diffrn_radiation_wavelength 0.71073
_diffrn_reflns_av_R_equivalents 0.021
_diffrn_reflns_av_sigmaI/netI 0.023
_diffrn_reflns_limit_h_max 10
_diffrn_reflns_limit_h_min -10
_diffrn_reflns_limit_k_max 15
_diffrn_reflns_limit_k_min -22
_diffrn_reflns_limit_l_max 13
_diffrn_reflns_limit_l_min -13
_diffrn_reflns_number 9762
_diffrn_reflns_theta_full 27.5
_diffrn_reflns_theta_max 27.5
_diffrn_reflns_theta_min 2.3
_diffrn_standards_decay_% 0
_diffrn_standards_interval_count 0
_diffrn_standards_interval_time 0
_diffrn_standards_number 0
_exptl_absorpt_coefficient_mu 0.228
_exptl_absorpt_correction_T_max 1.000
_exptl_absorpt_correction_T_min 0.769
_exptl_absorpt_correction_type multi-scan
_exptl_absorpt_process_details '(SADABS; Sheldrick, 1996)'
_exptl_crystal_colour Colorless
_exptl_crystal_density_diffrn 1.024
_exptl_crystal_density_method 'not measured'
_exptl_crystal_description Block
_exptl_crystal_F_000 536
_exptl_crystal_size_max 0.60
_exptl_crystal_size_mid 0.40
_exptl_crystal_size_min 0.35
_refine_diff_density_max 0.30
_refine_diff_density_min -0.26
_refine_ls_extinction_method none
_refine_ls_goodness_of_fit_ref 1.02
_refine_ls_hydrogen_treatment mixed
_refine_ls_matrix_type full
_refine_ls_number_parameters 144
_refine_ls_number_reflns 3562
_refine_ls_number_restraints 3
_refine_ls_restrained_S_all 1.02
_refine_ls_R_factor_all 0.062
_refine_ls_R_factor_gt 0.048
_refine_ls_shift/su_max 0.001
_refine_ls_shift/su_mean 0.001
_refine_ls_structure_factor_coef Fsqd
_refine_ls_weighting_details 'calc w=1/[\s^2^(Fo^2^)+(0.08P)^2^+0.2641P] where P=(Fo^2^+2Fc^2^)/3'
_refine_ls_weighting_scheme calc
_refine_ls_wR_factor_gt 0.137
_refine_ls_wR_factor_ref 0.150
_reflns_number_gt 2719
_reflns_number_total 3562
_reflns_threshold_expression I>2\s(I)
_cod_data_source_file tk2397.cif
_cod_data_source_block I
_cod_depositor_comments
;
The following automatic conversions were performed:
'_symmetry_cell_setting' value 'Monoclinic' changed to 'monoclinic'
according to '/home/saulius/struct/CIF-dictionaries/cif_core.dic'
dictionary named 'cif_core.dic' version 2.4.1 from
2010-06-29.

'_exptl_absorpt_correction_type' value 'Multi-scan' changed
to 'multi-scan' according to
'/home/saulius/struct/CIF-dictionaries/cif_core.dic' dictionary named
'cif_core.dic' version 2.4.1 from 2010-06-29.

Automatic conversion script
Id: cif_fix_enum 1527 2010-12-29 10:47:43Z saulius 

The following automatic conversions were performed:

'_symmetry_cell_setting' value 'Monoclinic' changed to 'monoclinic'
according to /home/saulius/struct/CIF-dictionaries/cif_core.dic
dictionary named 'cif_core.dic' version 2.4.1 from
2010-06-29.

'_exptl_absorpt_correction_type' value 'Multi-scan'
changed to 'multi-scan' according to
/home/saulius/struct/CIF-dictionaries/cif_core.dic dictionary named
'cif_core.dic' version 2.4.1 from 2010-06-29.

Automatic conversion script
Id: cif_fix_values 1715 2011-07-08 13:25:40Z adriana 
;
_cod_original_sg_symbol_H-M 'P 21/n'
_cod_database_code 2221530
_cod_database_fobs_code 2221530

loop_
_symmetry_equiv_pos_as_xyz
'x, y, z'
'-x+1/2, y+1/2, -z+1/2'
'-x, -y, -z'
'x-1/2, -y-1/2, z-1/2'

loop_
_atom_site_type_symbol
_atom_site_label
_atom_site_fract_x
_atom_site_fract_y
_atom_site_fract_z
_atom_site_U_iso_or_equiv
_atom_site_adp_type
_atom_site_calc_flag
_atom_site_refinement_flags
_atom_site_occupancy
_atom_site_disorder_assembly
_atom_site_disorder_group
Cl Cl1 0.49841(5) 0.65518(2) 0.49054(4) 0.06695(19) Uani d . 1 . .
O O1 0.7153(2) 0.50593(9) 0.57075(19) 0.0885(5) Uani d D 1 . .
H H11 0.661(3) 0.5471(8) 0.553(2) 0.116(9) Uiso d D 1 . .
H H12 0.655(3) 0.4680(9) 0.543(3) 0.148(13) Uiso d D 1 . .
N N1 0.00272(15) 0.67045(7) 0.32316(12) 0.0479(3) Uani d . 1 . .
C C1 0.11887(19) 0.63243(9) 0.24594(14) 0.0509(4) Uani d . 1 . .
H H1A 0.2255 0.6522 0.2742 0.061 Uiso calc R 1 . .
H H1B 0.1205 0.5779 0.2638 0.061 Uiso calc R 1 . .
C C2 0.0833(3) 0.64325(11) 0.10428(16) 0.0693(5) Uani d . 1 . .
H H2A -0.0220 0.6227 0.0738 0.083 Uiso calc R 1 . .
H H2B 0.0831 0.6975 0.0843 0.083 Uiso calc R 1 . .
C C3 0.2080(3) 0.60277(16) 0.0399(2) 0.0971(8) Uani d . 1 . .
H H3A 0.1855 0.6107 -0.0496 0.146 Uiso calc R 1 . .
H H3B 0.2058 0.5489 0.0579 0.146 Uiso calc R 1 . .
H H3C 0.3121 0.6230 0.0705 0.146 Uiso calc R 1 . .
C C4 -0.1683(2) 0.64589(12) 0.27918(17) 0.0646(5) Uani d . 1 . .
H H4A -0.2367 0.6678 0.3358 0.077 Uiso calc R 1 . .
H H4B -0.2012 0.6673 0.1959 0.077 Uiso calc R 1 . .
C C5 -0.1959(3) 0.56022(15) 0.2729(2) 0.0900(7) Uani d . 1 . .
H H5A -0.1734 0.5384 0.3569 0.108 Uiso calc R 1 . .
H H5B -0.1240 0.5368 0.2204 0.108 Uiso calc R 1 . .
C C6 -0.3680(3) 0.5438(2) 0.2183(3) 0.1355(14) Uani d . 1 . .
H H6A -0.3851 0.4894 0.2146 0.203 Uiso calc R 1 . .
H H6B -0.3893 0.5649 0.1347 0.203 Uiso calc R 1 . .
H H6C -0.4386 0.5667 0.2708 0.203 Uiso calc R 1 . .
C C7 0.0544(2) 0.64638(9) 0.45924(14) 0.0516(4) Uani d . 1 . .
H H7A 0.0347 0.5918 0.4659 0.062 Uiso calc R 1 . .
H H7B 0.1692 0.6542 0.4787 0.062 Uiso calc R 1 . .
C C8 -0.0258(2) 0.68710(12) 0.55843(16) 0.0659(5) Uani d . 1 . .
H H8A -0.1408 0.6791 0.5424 0.079 Uiso calc R 1 . .
H H8B -0.0052 0.7418 0.5556 0.079 Uiso calc R 1 . .
C C9 0.0402(3) 0.65545(14) 0.68748(19) 0.0851(7) Uani d . 1 . .
H H9A -0.0114 0.6804 0.7511 0.128 Uiso calc R 1 . .
H H9B 0.1536 0.6647 0.7036 0.128 Uiso calc R 1 . .
H H9C 0.0203 0.6013 0.6894 0.128 Uiso calc R 1 . .
C C10 0.0095(2) 0.75695(9) 0.30981(17) 0.0585(4) Uani d . 1 . .
H H10A -0.0243 0.7701 0.2220 0.070 Uiso calc R 1 . .
H H10B -0.0671 0.7795 0.3590 0.070 Uiso calc R 1 . .
C C11 0.1705(3) 0.79260(11) 0.3505(2) 0.0802(6) Uani d . 1 . .
H H11A 0.2444 0.7768 0.2933 0.096 Uiso calc R 1 . .
H H11B 0.2122 0.7746 0.4345 0.096 Uiso calc R 1 . .
C C12 0.1596(3) 0.87896(12) 0.3513(2) 0.0921(7) Uani d . 1 . .
H H12A 0.2638 0.9002 0.3782 0.138 Uiso calc R 1 . .
H H12B 0.0873 0.8947 0.4085 0.138 Uiso calc R 1 . .
H H12C 0.1207 0.8969 0.2678 0.138 Uiso calc R 1 . .

loop_
_atom_site_aniso_label
_atom_site_aniso_U_11
_atom_site_aniso_U_22
_atom_site_aniso_U_33
_atom_site_aniso_U_12
_atom_site_aniso_U_13
_atom_site_aniso_U_23
Cl1 0.0595(3) 0.0543(3) 0.0819(3) 0.00883(18) -0.0084(2) -0.0134(2)
O1 0.0763(10) 0.0649(10) 0.1177(13) 0.0160(8) -0.0101(9) 0.0075(9)
N1 0.0450(7) 0.0476(7) 0.0500(7) 0.0069(5) 0.0023(5) 0.0061(5)
C1 0.0534(8) 0.0449(8) 0.0543(8) 0.0083(7) 0.0067(7) 0.0053(6)
C2 0.0840(13) 0.0695(12) 0.0544(9) 0.0188(10) 0.0100(9) 0.0099(8)
C3 0.125(2) 0.1048(18) 0.0659(12) 0.0372(15) 0.0271(13) 0.0045(12)
C4 0.0482(9) 0.0874(13) 0.0561(9) -0.0014(8) -0.0001(7) -0.0002(8)
C5 0.0818(14) 0.0948(17) 0.0936(15) -0.0340(12) 0.0128(12) -0.0136(12)
C6 0.099(2) 0.207(4) 0.103(2) -0.078(2) 0.0222(16) -0.055(2)
C7 0.0525(8) 0.0511(9) 0.0495(8) 0.0052(7) 0.0011(6) 0.0064(6)
C8 0.0613(10) 0.0782(12) 0.0572(10) 0.0087(9) 0.0040(8) -0.0026(9)
C9 0.0846(15) 0.1143(19) 0.0561(10) 0.0104(12) 0.0080(10) 0.0030(11)
C10 0.0639(10) 0.0469(9) 0.0645(9) 0.0174(7) 0.0082(8) 0.0082(7)
C11 0.0746(13) 0.0472(10) 0.1188(17) 0.0000(9) 0.0133(12) 0.0074(10)
C12 0.133(2) 0.0500(11) 0.0923(15) 0.0012(12) 0.0120(14) -0.0009(10)

loop_
_atom_type_symbol
_atom_type_description
_atom_type_scat_dispersion_real
_atom_type_scat_dispersion_imag
_atom_type_scat_source
C C 0.0033 0.0016 'International Tables Vol C Tables 4.2.6.8 and 6.1.1.4'
H H 0.0000 0.0000 'International Tables Vol C Tables 4.2.6.8 and 6.1.1.4'
N N 0.0061 0.0033 'International Tables Vol C Tables 4.2.6.8 and 6.1.1.4'
O O 0.0106 0.0060 'International Tables Vol C Tables 4.2.6.8 and 6.1.1.4'
Cl Cl 0.1484 0.1585 'International Tables Vol C Tables 4.2.6.8 and 6.1.1.4'

loop_
_geom_angle_atom_site_label_1
_geom_angle_atom_site_label_2
_geom_angle_atom_site_label_3
_geom_angle_site_symmetry_1
_geom_angle_site_symmetry_3
_geom_angle
_geom_angle_publ_flag
H11 O1 H12 . . 107.3(15) ?
C4 N1 C1 . . 111.37(13) ?
C4 N1 C10 . . 107.36(12) ?
C1 N1 C10 . . 110.37(12) ?
C4 N1 C7 . . 110.76(12) ?
C1 N1 C7 . . 106.19(11) ?
C10 N1 C7 . . 110.82(12) ?
C2 C1 N1 . . 115.83(13) ?
C2 C1 H1A . . 108.3 ?
N1 C1 H1A . . 108.3 ?
C2 C1 H1B . . 108.3 ?
N1 C1 H1B . . 108.3 ?
H1A C1 H1B . . 107.4 ?
C3 C2 C1 . . 110.06(15) ?
C3 C2 H2A . . 109.6 ?
C1 C2 H2A . . 109.6 ?
C3 C2 H2B . . 109.6 ?
C1 C2 H2B . . 109.6 ?
H2A C2 H2B . . 108.2 ?
C2 C3 H3A . . 109.5 ?
C2 C3 H3B . . 109.5 ?
H3A C3 H3B . . 109.5 ?
C2 C3 H3C . . 109.5 ?
H3A C3 H3C . . 109.5 ?
H3B C3 H3C . . 109.5 ?
C5 C4 N1 . . 115.29(16) ?
C5 C4 H4A . . 108.5 ?
N1 C4 H4A . . 108.5 ?
C5 C4 H4B . . 108.5 ?
N1 C4 H4B . . 108.5 ?
H4A C4 H4B . . 107.5 ?
C4 C5 C6 . . 109.7(2) ?
C4 C5 H5A . . 109.7 ?
C6 C5 H5A . . 109.7 ?
C4 C5 H5B . . 109.7 ?
C6 C5 H5B . . 109.7 ?
H5A C5 H5B . . 108.2 ?
C5 C6 H6A . . 109.5 ?
C5 C6 H6B . . 109.5 ?
H6A C6 H6B . . 109.5 ?
C5 C6 H6C . . 109.5 ?
H6A C6 H6C . . 109.5 ?
H6B C6 H6C . . 109.5 ?
C8 C7 N1 . . 116.43(13) ?
C8 C7 H7A . . 108.2 ?
N1 C7 H7A . . 108.2 ?
C8 C7 H7B . . 108.2 ?
N1 C7 H7B . . 108.2 ?
H7A C7 H7B . . 107.3 ?
C7 C8 C9 . . 108.86(16) ?
C7 C8 H8A . . 109.9 ?
C9 C8 H8A . . 109.9 ?
C7 C8 H8B . . 109.9 ?
C9 C8 H8B . . 109.9 ?
H8A C8 H8B . . 108.3 ?
C8 C9 H9A . . 109.5 ?
C8 C9 H9B . . 109.5 ?
H9A C9 H9B . . 109.5 ?
C8 C9 H9C . . 109.5 ?
H9A C9 H9C . . 109.5 ?
H9B C9 H9C . . 109.5 ?
C11 C10 N1 . . 115.39(13) ?
C11 C10 H10A . . 108.4 ?
N1 C10 H10A . . 108.4 ?
C11 C10 H10B . . 108.4 ?
N1 C10 H10B . . 108.4 ?
H10A C10 H10B . . 107.5 ?
C10 C11 C12 . . 111.21(18) ?
C10 C11 H11A . . 109.4 ?
C12 C11 H11A . . 109.4 ?
C10 C11 H11B . . 109.4 ?
C12 C11 H11B . . 109.4 ?
H11A C11 H11B . . 108.0 ?
C11 C12 H12A . . 109.5 ?
C11 C12 H12B . . 109.5 ?
H12A C12 H12B . . 109.5 ?
C11 C12 H12C . . 109.5 ?
H12A C12 H12C . . 109.5 ?
H12B C12 H12C . . 109.5 ?

loop_
_geom_bond_atom_site_label_1
_geom_bond_atom_site_label_2
_geom_bond_site_symmetry_2
_geom_bond_distance
_geom_bond_publ_flag
O1 H11 . 0.858(10) ?
O1 H12 . 0.859(10) ?
N1 C4 . 1.514(2) ?
N1 C1 . 1.517(2) ?
N1 C10 . 1.517(2) ?
N1 C7 . 1.5189(18) ?
C1 C2 . 1.514(2) ?
C1 H1A . 0.9700 ?
C1 H1B . 0.9700 ?
C2 C3 . 1.508(3) ?
C2 H2A . 0.9700 ?
C2 H2B . 0.9700 ?
C3 H3A . 0.9600 ?
C3 H3B . 0.9600 ?
C3 H3C . 0.9600 ?
C4 C5 . 1.512(3) ?
C4 H4A . 0.9700 ?
C4 H4B . 0.9700 ?
C5 C6 . 1.514(3) ?
C5 H5A . 0.9700 ?
C5 H5B . 0.9700 ?
C6 H6A . 0.9600 ?
C6 H6B . 0.9600 ?
C6 H6C . 0.9600 ?
C7 C8 . 1.511(2) ?
C7 H7A . 0.9700 ?
C7 H7B . 0.9700 ?
C8 C9 . 1.519(3) ?
C8 H8A . 0.9700 ?
C8 H8B . 0.9700 ?
C9 H9A . 0.9600 ?
C9 H9B . 0.9600 ?
C9 H9C . 0.9600 ?
C10 C11 . 1.501(3) ?
C10 H10A . 0.9700 ?
C10 H10B . 0.9700 ?
C11 C12 . 1.509(3) ?
C11 H11A . 0.9700 ?
C11 H11B . 0.9700 ?
C12 H12A . 0.9600 ?
C12 H12B . 0.9600 ?
C12 H12C . 0.9600 ?

loop_
_geom_hbond_atom_site_label_D
_geom_hbond_atom_site_label_H
_geom_hbond_atom_site_label_A
_geom_hbond_site_symmetry_A
_geom_hbond_distance_DH
_geom_hbond_distance_HA
_geom_hbond_distance_DA
_geom_hbond_angle_DHA
_geom_hbond_publ_flag
O1 H11 Cl1 . 0.860(10) 2.370(10) 3.227(2) 175(2) yes
O1 H12 Cl1 3_666 0.860(10) 2.510(10) 3.352(2) 168(3) yes

loop_
_geom_torsion_atom_site_label_1
_geom_torsion_atom_site_label_2
_geom_torsion_atom_site_label_3
_geom_torsion_atom_site_label_4
_geom_torsion_site_symmetry_1
_geom_torsion_site_symmetry_2
_geom_torsion_site_symmetry_3
_geom_torsion_site_symmetry_4
_geom_torsion
_geom_torsion_publ_flag
C4 N1 C1 C2 . . . . 54.78(19) ?
C10 N1 C1 C2 . . . . -64.37(18) ?
C7 N1 C1 C2 . . . . 175.45(15) ?
N1 C1 C2 C3 . . . . 179.85(18) ?
C1 N1 C4 C5 . . . . 53.15(19) ?
C10 N1 C4 C5 . . . . 174.08(16) ?
C7 N1 C4 C5 . . . . -64.80(19) ?
N1 C4 C5 C6 . . . . -175.66(17) ?
C4 N1 C7 C8 . . . . -68.64(19) ?
C1 N1 C7 C8 . . . . 170.30(15) ?
C10 N1 C7 C8 . . . . 50.42(19) ?
N1 C7 C8 C9 . . . . 179.81(16) ?
C4 N1 C10 C11 . . . . 179.35(16) ?
C1 N1 C10 C11 . . . . -59.08(19) ?
C7 N1 C10 C11 . . . . 58.3(2) ?
N1 C10 C11 C12 . . . . -171.82(17) ?

loop_
_cod_related_entry_id
_cod_related_entry_database
_cod_related_entry_code
1 ChemSpider 451456
